data_7045963
loop_
_publ_author_name
'Gavrikov, Andrey V.'
'Efimov, Nikolay N.'
'Ilyukhin, Andrey B.'
'Dobrokhotova, Zhanna V.'
'Novotortsev, Vladimir M.'

_publ_section_title
;
 Yb<sup>3+</sup> can be much better than Dy<sup>3+</sup>: SMM properties
 and controllable self-assembly of novel lanthanide
 3,5-dinitrobenzoate-acetylacetonate complexes.
;
_journal_issue 17
_journal_name_full 'Dalton transactions (Cambridge, England : 2003)'
_journal_page_first 6199
_journal_page_last 6209
_journal_paper_doi 10.1039/c8dt00624e
_journal_volume 47
_journal_year 2018
_chemical_formula_moiety 'C38 H50 N4 O24 Tm2'
_chemical_formula_sum 'C38 H50 N4 O24 Tm2'
_chemical_formula_weight 1284.68
_space_group_IT_number 2
_space_group_name_Hall '-P 1'
_space_group_name_H-M_alt 'P -1'
_symmetry_cell_setting triclinic
_symmetry_Int_Tables_number 2
_symmetry_space_group_name_Hall '-P 1'
_symmetry_space_group_name_H-M 'P -1'
_atom_sites_solution_hydrogens mixed
_audit_conform_dict_location ftp://ftp.iucr.org/pub/cif_core.dic
_audit_conform_dict_name cif_core.dic
_audit_conform_dict_version 2.4.3
_audit_creation_date 2017-05-20T08:42:05-00:00
_audit_creation_method 'WinGX routine CIF_UPDATE'
_audit_update_record
;
2017-06-08 deposited with the CCDC.
2018-04-02 downloaded from the CCDC.
;
_cell_angle_alpha 69.2020(10)
_cell_angle_beta 89.3350(10)
_cell_angle_gamma 74.1100(10)
_cell_formula_units_Z 1
_cell_length_a 8.1770(4)
_cell_length_b 12.1187(6)
_cell_length_c 13.2254(6)
_cell_measurement_reflns_used 9919
_cell_measurement_temperature 150(2)
_cell_measurement_theta_max 31.4
_cell_measurement_theta_min 2.6
_cell_volume 1173.00(10)
_computing_cell_refinement 'Bruker SAINT'
_computing_data_collection 'Bruker APEX2'
_computing_data_reduction 'Bruker SAINT'
_computing_molecular_graphics 'Bruker SHELXTL'
_computing_publication_material 'Bruker SHELXTL'
_computing_structure_refinement 'SHELXL-2016/6 (Sheldrick, 2016)'
_computing_structure_solution 'SHELXS-2016 (Sheldrick, 2015)'
_diffrn_ambient_temperature 150(2)
_diffrn_measured_fraction_theta_full 0.999
_diffrn_measured_fraction_theta_max 0.954
_diffrn_measurement_device_type 'Bruker APEX-II CCD'
_diffrn_measurement_method '\f and \w scans'
_diffrn_radiation_monochromator graphite
_diffrn_radiation_type MoK\a
_diffrn_radiation_wavelength 0.71073
_diffrn_reflns_av_R_equivalents 0.028
_diffrn_reflns_av_unetI/netI 0.0299
_diffrn_reflns_Laue_measured_fraction_full 0.999
_diffrn_reflns_Laue_measured_fraction_max 0.954
_diffrn_reflns_limit_h_max 12
_diffrn_reflns_limit_h_min -12
_diffrn_reflns_limit_k_max 18
_diffrn_reflns_limit_k_min -18
_diffrn_reflns_limit_l_max 20
_diffrn_reflns_limit_l_min -20
_diffrn_reflns_number 31341
_diffrn_reflns_point_group_measured_fraction_full 0.999
_diffrn_reflns_point_group_measured_fraction_max 0.954
_diffrn_reflns_theta_full 25.242
_diffrn_reflns_theta_max 33.163
_diffrn_reflns_theta_min 2.602
_diffrn_standards_number 0
_exptl_absorpt_coefficient_mu 3.847
_exptl_absorpt_correction_T_max 0.7465
_exptl_absorpt_correction_T_min 0.5948
_exptl_absorpt_correction_type multi-scan
_exptl_absorpt_process_details 'SADABS 2014/5'
_exptl_crystal_colour yellow
_exptl_crystal_density_diffrn 1.819
_exptl_crystal_description block
_exptl_crystal_F_000 636
_exptl_crystal_preparation ', Magnetic properties'
_exptl_crystal_size_max 0.24
_exptl_crystal_size_mid 0.1
_exptl_crystal_size_min 0.08
_refine_diff_density_max 1.279
_refine_diff_density_min -0.556
_refine_diff_density_rms 0.112
_refine_ls_extinction_method none
_refine_ls_goodness_of_fit_ref 1.034
_refine_ls_hydrogen_treatment constr
_refine_ls_matrix_type full
_refine_ls_number_parameters 327
_refine_ls_number_reflns 8546
_refine_ls_number_restraints 9
_refine_ls_restrained_S_all 1.035
_refine_ls_R_factor_all 0.0302
_refine_ls_R_factor_gt 0.023
_refine_ls_shift/su_max 0.002
_refine_ls_shift/su_mean 0
_refine_ls_structure_factor_coef Fsqd
_refine_ls_weighting_details 'w=1/[\s^2^(Fo^2^)+(0.0300P)^2^] where P=(Fo^2^+2Fc^2^)/3'
_refine_ls_weighting_scheme calc
_refine_ls_wR_factor_gt 0.0509
_refine_ls_wR_factor_ref 0.0539
_reflns_Friedel_coverage 0
_reflns_number_gt 7578
_reflns_number_total 8546
_reflns_threshold_expression 'I > 2\s(I)'
_cod_data_source_file c8dt00624e2.cif
_cod_data_source_block 7
_cod_depositor_comments 'Adding full bibliography for 7045960--7045964.cif.'
_cod_database_code 7045963

loop_
_symmetry_equiv_pos_as_xyz
'x, y, z'
'-x, -y, -z'

loop_
_atom_site_label
_atom_site_type_symbol
_atom_site_fract_x
_atom_site_fract_y
_atom_site_fract_z
_atom_site_U_iso_or_equiv
_atom_site_adp_type
_atom_site_occupancy
_atom_site_site_symmetry_order
_atom_site_calc_flag
_atom_site_refinement_flags_posn
_atom_site_refinement_flags_adp
_atom_site_refinement_flags_occupancy
_atom_site_disorder_assembly
_atom_site_disorder_group
Tm1 Tm 0.27430(2) -0.12914(2) 0.45487(2) 0.01845(3) Uani 1 1 d . . . . .
O1 O 0.08354(19) 0.05267(13) 0.34370(12) 0.0293(3) Uani 1 1 d . . . . .
O2 O -0.16783(19) 0.15583(14) 0.37862(12) 0.0286(3) Uani 1 1 d . . . . .
O3 O 0.1924(3) 0.1637(2) -0.04393(17) 0.0727(8) Uani 1 1 d . . . . .
O4 O 0.1213(3) 0.3603(3) -0.14008(16) 0.0662(7) Uani 1 1 d . . . . .
O5 O -0.4715(3) 0.55558(18) 0.09894(17) 0.0535(5) Uani 1 1 d . . . . .
O6 O -0.3476(3) 0.62927(18) -0.04409(17) 0.0597(6) Uani 1 1 d . . . . .
O7 O 0.53393(17) -0.20766(13) 0.56179(11) 0.0241(3) Uani 1 1 d . . . . .
O8 O 0.32870(19) -0.33667(13) 0.52425(13) 0.0291(3) Uani 1 1 d . . . . .
O9 O 0.45709(18) -0.03176(14) 0.34337(11) 0.0257(3) Uani 1 1 d . . . . .
O10 O 0.2764(2) -0.17555(15) 0.30394(12) 0.0302(3) Uani 1 1 d . . . . .
N1 N 0.1147(3) 0.2705(3) -0.05961(17) 0.0480(6) Uani 1 1 d . . . . .
N2 N -0.3589(3) 0.54628(19) 0.03973(17) 0.0402(5) Uani 1 1 d . . . . .
C1 C -0.0530(2) 0.13756(17) 0.31880(15) 0.0194(3) Uani 1 1 d . . . . .
C2 C -0.0814(2) 0.22996(17) 0.20249(14) 0.0183(3) Uani 1 1 d . . . . .
C3 C 0.0253(3) 0.20558(19) 0.12592(16) 0.0235(4) Uani 1 1 d . . . . .
H3A H 0.112347 0.129466 0.143981 0.028 Uiso 1 1 calc R U . . .
C4 C 0.0019(3) 0.2949(2) 0.02238(16) 0.0295(5) Uani 1 1 d . . . . .
C5 C -0.1202(3) 0.4074(2) -0.00766(17) 0.0317(5) Uani 1 1 d . . . . .
H5A H -0.1313 0.468384 -0.078302 0.038 Uiso 1 1 calc R U . . .
C6 C -0.2253(3) 0.42669(19) 0.07000(17) 0.0280(4) Uani 1 1 d . . . . .
C7 C -0.2109(2) 0.34081(18) 0.17437(15) 0.0219(4) Uani 1 1 d . . . . .
H7A H -0.287346 0.357085 0.225411 0.026 Uiso 1 1 calc R U . . .
C8 C 0.7784(3) -0.3197(2) 0.6876(2) 0.0388(6) Uani 1 1 d . . . . .
H8A H 0.749676 -0.265822 0.729616 0.058 Uiso 1 1 calc R U . . .
H8B H 0.857196 -0.292072 0.634526 0.058 Uiso 1 1 calc R U . . .
H8C H 0.832723 -0.404578 0.736759 0.058 Uiso 1 1 calc R U . . .
C9 C 0.6175(3) -0.31429(19) 0.62885(16) 0.0250(4) Uani 1 1 d . . . . .
C10 C 0.5698(3) -0.4209(2) 0.65110(18) 0.0302(5) Uani 1 1 d . . . . .
H10A H 0.638055 -0.494418 0.70532 0.036 Uiso 1 1 calc R U . . .
C11 C 0.4264(3) -0.42701(18) 0.59829(17) 0.0252(4) Uani 1 1 d . . . . .
C12 C 0.3849(3) -0.5477(2) 0.6319(2) 0.0347(5) Uani 1 1 d . . . . .
H12A H 0.318516 -0.549397 0.571555 0.052 Uiso 1 1 calc R U . . .
H12B H 0.318058 -0.5568 0.6948 0.052 Uiso 1 1 calc R U . . .
H12C H 0.491137 -0.615486 0.651263 0.052 Uiso 1 1 calc R U . . .
C13 C 0.5951(4) 0.0764(3) 0.1987(2) 0.0470(7) Uani 1 1 d . . . . .
H13A H 0.577263 0.110696 0.119202 0.071 Uiso 1 1 calc R U . . .
H13B H 0.71534 0.029529 0.221725 0.071 Uiso 1 1 calc R U . . .
H13C H 0.564722 0.143639 0.226522 0.071 Uiso 1 1 calc R U . . .
C14 C 0.4834(3) -0.0084(2) 0.24334(17) 0.0299(5) Uani 1 1 d . . . . .
C15 C 0.4185(3) -0.0542(2) 0.17554(18) 0.0360(5) Uani 1 1 d . . . . .
H15A H 0.44252 -0.028181 0.101691 0.043 Uiso 1 1 calc R U . . .
C16 C 0.3205(3) -0.1360(2) 0.20884(18) 0.0310(5) Uani 1 1 d . . . . .
C17 C 0.2600(4) -0.1812(3) 0.1277(2) 0.0478(7) Uani 1 1 d . . . . .
H17A H 0.231626 -0.258033 0.166425 0.072 Uiso 1 1 calc R U . . .
H17B H 0.350571 -0.196006 0.080915 0.072 Uiso 1 1 calc R U . . .
H17C H 0.158317 -0.118793 0.08317 0.072 Uiso 1 1 calc R U . . .
O11 O 0.30398(16) 0.03187(12) 0.51475(11) 0.0200(3) Uani 1 1 d . . . . .
H1 H 0.365841 0.013761 0.573082 0.024 Uiso 1 1 d R U . . .
H2 H 0.345821 0.083311 0.472705 0.024 Uiso 1 1 d R U . . .
O12 O 0.00209(19) -0.17120(14) 0.44130(13) 0.0291(3) Uani 1 1 d D . . . .
H3 H -0.084001 -0.112866 0.462012 0.035 Uiso 1 1 d R U . A .
C18 C -0.0687(5) -0.2159(4) 0.3691(4) 0.0333(9) Uani 0.57 1 d D . P A 1
H18A H -0.051045 -0.169832 0.293349 0.04 Uiso 0.57 1 calc R U P A 1
H18B H -0.193269 -0.199945 0.374467 0.04 Uiso 0.57 1 calc R U P A 1
C19 C 0.0109(7) -0.3504(5) 0.3952(5) 0.0466(13) Uani 0.57 1 d D . P A 1
H19A H -0.040648 -0.376676 0.344526 0.07 Uiso 0.57 1 calc R U P A 1
H19B H 0.133915 -0.366381 0.388589 0.07 Uiso 0.57 1 calc R U P A 1
H19C H -0.008283 -0.396488 0.469692 0.07 Uiso 0.57 1 calc R U P A 1
C182 C -0.0181(14) -0.2757(10) 0.4188(10) 0.029(2) Uiso 0.25 1 d D . P A 2
H18C H -0.063691 -0.329147 0.480935 0.035 Uiso 0.25 1 calc R U P A 2
H18D H 0.093516 -0.325119 0.40703 0.035 Uiso 0.25 1 calc R U P A 2
C192 C -0.1383(15) -0.2271(11) 0.3202(9) 0.048(3) Uiso 0.25 1 d D . P A 2
H19D H -0.154459 -0.29589 0.302962 0.072 Uiso 0.25 1 calc R U P A 2
H19E H -0.248307 -0.178594 0.332879 0.072 Uiso 0.25 1 calc R U P A 2
H19F H -0.091724 -0.174582 0.259267 0.072 Uiso 0.25 1 calc R U P A 2
C183 C -0.0465(19) -0.2740(11) 0.4454(11) 0.026(3) Uiso 0.18 1 d D . P A 3
H18E H -0.1706 -0.257939 0.45277 0.031 Uiso 0.18 1 calc R U P A 3
H18F H 0.013994 -0.345289 0.510505 0.031 Uiso 0.18 1 calc R U P A 3
C193 C -0.008(4) -0.307(2) 0.3447(17) 0.073(8) Uiso 0.18 1 d D . P A 3
H19G H -0.044129 -0.379615 0.351583 0.11 Uiso 0.18 1 calc R U P A 3
H19H H -0.069192 -0.237393 0.280017 0.11 Uiso 0.18 1 calc R U P A 3
H19I H 0.115449 -0.324765 0.337767 0.11 Uiso 0.18 1 calc R U P A 3

loop_
_atom_site_aniso_label
_atom_site_aniso_U_11
_atom_site_aniso_U_22
_atom_site_aniso_U_33
_atom_site_aniso_U_23
_atom_site_aniso_U_13
_atom_site_aniso_U_12
Tm1 0.01466(4) 0.01905(4) 0.01644(4) -0.00223(3) 0.00336(3) -0.00250(3)
O1 0.0251(7) 0.0245(7) 0.0259(7) 0.0013(6) -0.0039(6) -0.0017(6)
O2 0.0294(8) 0.0338(8) 0.0193(7) -0.0039(6) 0.0091(6) -0.0123(6)
O3 0.0716(16) 0.0783(17) 0.0387(11) -0.0175(11) 0.0195(11) 0.0189(13)
O4 0.0783(17) 0.0891(18) 0.0262(10) -0.0106(11) 0.0292(10) -0.0313(14)
O5 0.0457(12) 0.0419(11) 0.0491(12) -0.0074(9) 0.0032(9) 0.0124(9)
O6 0.0744(16) 0.0312(10) 0.0421(11) 0.0112(8) -0.0051(10) 0.0011(10)
O7 0.0188(6) 0.0203(6) 0.0244(7) 0.0003(5) 0.0004(5) -0.0034(5)
O8 0.0247(7) 0.0226(7) 0.0342(8) -0.0055(6) 0.0017(6) -0.0040(6)
O9 0.0217(7) 0.0347(8) 0.0172(6) -0.0053(6) 0.0058(5) -0.0086(6)
O10 0.0328(8) 0.0329(8) 0.0252(7) -0.0127(6) 0.0062(6) -0.0074(6)
N1 0.0457(14) 0.0680(17) 0.0215(10) -0.0129(10) 0.0128(9) -0.0073(12)
N2 0.0434(12) 0.0271(10) 0.0328(11) 0.0002(8) -0.0071(9) 0.0024(9)
C1 0.0216(9) 0.0203(8) 0.0149(8) -0.0026(7) 0.0008(7) -0.0091(7)
C2 0.0159(8) 0.0205(8) 0.0150(8) -0.0024(7) 0.0013(6) -0.0054(6)
C3 0.0202(9) 0.0272(9) 0.0190(9) -0.0062(7) 0.0029(7) -0.0035(7)
C4 0.0294(11) 0.0395(12) 0.0160(9) -0.0060(8) 0.0074(8) -0.0099(9)
C5 0.0360(12) 0.0331(11) 0.0168(9) 0.0022(8) 0.0007(8) -0.0102(9)
C6 0.0271(10) 0.0235(9) 0.0232(10) 0.0002(8) -0.0022(8) -0.0029(8)
C7 0.0200(9) 0.0221(9) 0.0193(9) -0.0034(7) 0.0020(7) -0.0047(7)
C8 0.0329(12) 0.0366(12) 0.0329(12) 0.0042(10) -0.0103(10) -0.0100(10)
C9 0.0219(9) 0.0249(9) 0.0193(9) -0.0005(7) 0.0019(7) -0.0029(7)
C10 0.0299(11) 0.0211(9) 0.0274(10) 0.0016(8) -0.0002(8) -0.0021(8)
C11 0.0254(10) 0.0204(9) 0.0267(10) -0.0076(8) 0.0115(8) -0.0037(7)
C12 0.0425(14) 0.0203(9) 0.0386(13) -0.0081(9) 0.0073(10) -0.0087(9)
C13 0.0460(15) 0.0664(19) 0.0272(12) -0.0056(12) 0.0145(11) -0.0297(14)
C14 0.0216(10) 0.0394(12) 0.0213(9) -0.0044(9) 0.0068(8) -0.0062(8)
C15 0.0344(12) 0.0512(15) 0.0186(10) -0.0111(10) 0.0112(9) -0.0087(11)
C16 0.0281(11) 0.0351(11) 0.0249(10) -0.0141(9) 0.0022(8) 0.0028(9)
C17 0.0640(19) 0.0513(16) 0.0339(13) -0.0247(13) 0.0054(13) -0.0137(14)
O11 0.0172(6) 0.0213(6) 0.0165(6) -0.0013(5) 0.0031(5) -0.0052(5)
O12 0.0198(7) 0.0325(8) 0.0405(9) -0.0203(7) 0.0073(6) -0.0070(6)
C18 0.0250(19) 0.044(2) 0.033(2) -0.018(2) 0.0011(16) -0.0077(17)
C19 0.038(3) 0.044(3) 0.071(4) -0.035(3) 0.000(3) -0.013(2)

loop_
_atom_type_symbol
_atom_type_description
_atom_type_scat_dispersion_real
_atom_type_scat_dispersion_imag
_atom_type_scat_source
C C 0.0033 0.0016 'International Tables Vol C Tables 4.2.6.8 and 6.1.1.4'
H H 0 0 'International Tables Vol C Tables 4.2.6.8 and 6.1.1.4'
N N 0.0061 0.0033 'International Tables Vol C Tables 4.2.6.8 and 6.1.1.4'
O O 0.0106 0.006 'International Tables Vol C Tables 4.2.6.8 and 6.1.1.4'
Tm Tm -0.3139 5.2483 'International Tables Vol C Tables 4.2.6.8 and 6.1.1.4'

loop_
_geom_angle_atom_site_label_1
_geom_angle_atom_site_label_2
_geom_angle_atom_site_label_3
_geom_angle
_geom_angle_site_symmetry_1
_geom_angle_site_symmetry_3
O10 Tm1 O8 77.57(6) . .
O10 Tm1 O2 145.47(6) . 2_556
O8 Tm1 O2 79.66(6) . 2_556
O10 Tm1 O1 82.42(6) . .
O8 Tm1 O1 144.22(6) . .
O2 Tm1 O1 102.08(5) 2_556 .
O10 Tm1 O7 115.22(5) . .
O8 Tm1 O7 73.30(5) . .
O2 Tm1 O7 82.01(5) 2_556 .
O1 Tm1 O7 142.48(5) . .
O10 Tm1 O9 73.45(5) . .
O8 Tm1 O9 122.31(5) . .
O2 Tm1 O9 141.07(5) 2_556 .
O1 Tm1 O9 78.62(5) . .
O7 Tm1 O9 75.76(5) . .
O10 Tm1 O11 141.09(5) . .
O8 Tm1 O11 137.96(5) . .
O2 Tm1 O11 70.66(5) 2_556 .
O1 Tm1 O11 72.79(5) . .
O7 Tm1 O11 73.66(5) . .
O9 Tm1 O11 72.60(5) . .
O10 Tm1 O12 75.31(5) . .
O8 Tm1 O12 73.50(5) . .
O2 Tm1 O12 73.53(5) 2_556 .
O1 Tm1 O12 72.89(5) . .
O7 Tm1 O12 141.59(5) . .
O9 Tm1 O12 139.90(5) . .
O11 Tm1 O12 122.72(5) . .
O10 Tm1 Tm1 120.54(4) . 2_556
O8 Tm1 Tm1 117.73(4) . 2_556
O2 Tm1 Tm1 51.43(4) 2_556 2_556
O1 Tm1 Tm1 50.86(4) . 2_556
O7 Tm1 Tm1 124.23(4) . 2_556
O9 Tm1 Tm1 119.96(4) . 2_556
O11 Tm1 Tm1 63.91(3) . 2_556
O12 Tm1 Tm1 58.83(4) . 2_556
C1 O1 Tm1 155.25(14) . .
C1 O2 Tm1 153.50(14) . 2_556
C9 O7 Tm1 134.52(14) . .
C11 O8 Tm1 137.90(15) . .
C14 O9 Tm1 133.52(14) . .
C16 O10 Tm1 137.30(16) . .
O3 N1 O4 125.0(2) . .
O3 N1 C4 117.8(2) . .
O4 N1 C4 117.2(2) . .
O5 N2 O6 124.6(2) . .
O5 N2 C6 118.0(2) . .
O6 N2 C6 117.4(2) . .
O2 C1 O1 127.29(18) . .
O2 C1 C2 116.50(17) . .
O1 C1 C2 116.21(17) . .
C3 C2 C7 120.23(17) . .
C3 C2 C1 120.04(17) . .
C7 C2 C1 119.69(17) . .
C4 C3 C2 118.46(19) . .
C4 C3 H3A 120.8 . .
C2 C3 H3A 120.8 . .
C5 C4 C3 123.2(2) . .
C5 C4 N1 117.7(2) . .
C3 C4 N1 119.0(2) . .
C6 C5 C4 116.40(19) . .
C6 C5 H5A 121.8 . .
C4 C5 H5A 121.8 . .
C5 C6 C7 123.4(2) . .
C5 C6 N2 117.64(19) . .
C7 C6 N2 118.9(2) . .
C6 C7 C2 118.23(18) . .
C6 C7 H7A 120.9 . .
C2 C7 H7A 120.9 . .
C9 C8 H8A 109.5 . .
C9 C8 H8B 109.5 . .
H8A C8 H8B 109.5 . .
C9 C8 H8C 109.5 . .
H8A C8 H8C 109.5 . .
H8B C8 H8C 109.5 . .
O7 C9 C10 125.0(2) . .
O7 C9 C8 115.68(19) . .
C10 C9 C8 119.30(19) . .
C9 C10 C11 123.88(19) . .
C9 C10 H10A 118.1 . .
C11 C10 H10A 118.1 . .
O8 C11 C10 123.74(19) . .
O8 C11 C12 117.4(2) . .
C10 C11 C12 118.88(19) . .
C11 C12 H12A 109.5 . .
C11 C12 H12B 109.5 . .
H12A C12 H12B 109.5 . .
C11 C12 H12C 109.5 . .
H12A C12 H12C 109.5 . .
H12B C12 H12C 109.5 . .
C14 C13 H13A 109.5 . .
C14 C13 H13B 109.5 . .
H13A C13 H13B 109.5 . .
C14 C13 H13C 109.5 . .
H13A C13 H13C 109.5 . .
H13B C13 H13C 109.5 . .
O9 C14 C15 125.0(2) . .
O9 C14 C13 115.7(2) . .
C15 C14 C13 119.3(2) . .
C14 C15 C16 124.1(2) . .
C14 C15 H15A 118 . .
C16 C15 H15A 118 . .
O10 C16 C15 124.3(2) . .
O10 C16 C17 116.6(2) . .
C15 C16 C17 119.1(2) . .
C16 C17 H17A 109.5 . .
C16 C17 H17B 109.5 . .
H17A C17 H17B 109.5 . .
C16 C17 H17C 109.5 . .
H17A C17 H17C 109.5 . .
H17B C17 H17C 109.5 . .
Tm1 O11 H1 120.3 . .
Tm1 O11 H2 116 . .
H1 O11 H2 99.2 . .
C183 O12 Tm1 134.9(6) . .
C18 O12 Tm1 132.46(19) . .
C182 O12 Tm1 124.5(5) . .
C183 O12 H3 113.4 . .
C18 O12 H3 112.4 . .
C182 O12 H3 127.1 . .
Tm1 O12 H3 107.9 . .
O12 C18 C19 112.2(4) . .
O12 C18 H18A 109.2 . .
C19 C18 H18A 109.2 . .
O12 C18 H18B 109.2 . .
C19 C18 H18B 109.2 . .
H18A C18 H18B 107.9 . .
C18 C19 H19A 109.5 . .
C18 C19 H19B 109.5 . .
H19A C19 H19B 109.5 . .
C18 C19 H19C 109.5 . .
H19A C19 H19C 109.5 . .
H19B C19 H19C 109.5 . .
O12 C182 C192 107.6(9) . .
O12 C182 H18C 110.2 . .
C192 C182 H18C 110.2 . .
O12 C182 H18D 110.2 . .
C192 C182 H18D 110.2 . .
H18C C182 H18D 108.5 . .
C182 C192 H19D 109.5 . .
C182 C192 H19E 109.5 . .
H19D C192 H19E 109.5 . .
C182 C192 H19F 109.5 . .
H19D C192 H19F 109.5 . .
H19E C192 H19F 109.5 . .
O12 C183 C193 112.7(13) . .
O12 C183 H18E 109 . .
C193 C183 H18E 109 . .
O12 C183 H18F 109 . .
C193 C183 H18F 109 . .
H18E C183 H18F 107.8 . .
C183 C193 H19G 109.5 . .
C183 C193 H19H 109.5 . .
H19G C193 H19H 109.5 . .
C183 C193 H19I 109.5 . .
H19G C193 H19I 109.5 . .
H19H C193 H19I 109.5 . .

loop_
_geom_bond_atom_site_label_1
_geom_bond_atom_site_label_2
_geom_bond_distance
_geom_bond_site_symmetry_2
Tm1 O10 2.2565(15) .
Tm1 O8 2.2634(15) .
Tm1 O2 2.3057(14) 2_556
Tm1 O1 2.3065(14) .
Tm1 O7 2.3281(14) .
Tm1 O9 2.3409(14) .
Tm1 O11 2.4196(14) .
Tm1 O12 2.4376(15) .
Tm1 Tm1 5.1171(2) 2_556
O1 C1 1.246(2) .
O2 C1 1.245(2) .
O3 N1 1.219(3) .
O4 N1 1.236(3) .
O5 N2 1.209(3) .
O6 N2 1.227(3) .
O7 C9 1.281(2) .
O8 C11 1.254(2) .
O9 C14 1.280(2) .
O10 C16 1.264(3) .
N1 C4 1.473(3) .
N2 C6 1.478(3) .
C1 C2 1.522(2) .
C2 C3 1.387(3) .
C2 C7 1.393(3) .
C3 C4 1.387(3) .
C3 H3A 0.95 .
C4 C5 1.375(3) .
C5 C6 1.374(3) .
C5 H5A 0.95 .
C6 C7 1.385(3) .
C7 H7A 0.95 .
C8 C9 1.510(3) .
C8 H8A 0.98 .
C8 H8B 0.98 .
C8 H8C 0.98 .
C9 C10 1.383(3) .
C10 C11 1.404(3) .
C10 H10A 0.95 .
C11 C12 1.502(3) .
C12 H12A 0.98 .
C12 H12B 0.98 .
C12 H12C 0.98 .
C13 C14 1.519(3) .
C13 H13A 0.98 .
C13 H13B 0.98 .
C13 H13C 0.98 .
C14 C15 1.386(4) .
C15 C16 1.391(4) .
C15 H15A 0.95 .
C16 C17 1.508(4) .
C17 H17A 0.98 .
C17 H17B 0.98 .
C17 H17C 0.98 .
O11 H1 0.8527 .
O11 H2 0.8253 .
O12 C183 1.392(11) .
O12 C18 1.446(4) .
O12 C182 1.450(9) .
O12 H3 0.9648 .
C18 C19 1.492(6) .
C18 H18A 0.99 .
C18 H18B 0.99 .
C19 H19A 0.98 .
C19 H19B 0.98 .
C19 H19C 0.98 .
C182 C192 1.477(13) .
C182 H18C 0.99 .
C182 H18D 0.99 .
C192 H19D 0.98 .
C192 H19E 0.98 .
C192 H19F 0.98 .
C183 C193 1.527(16) .
C183 H18E 0.99 .
C183 H18F 0.99 .
C193 H19G 0.98 .
C193 H19H 0.98 .
C193 H19I 0.98 .

loop_
_geom_hbond_atom_site_label_D
_geom_hbond_atom_site_label_H
_geom_hbond_atom_site_label_A
_geom_hbond_distance_DH
_geom_hbond_distance_HA
_geom_hbond_distance_DA
_geom_hbond_angle_DHA
_geom_hbond_site_symmetry_A
C12 H12C O10 0.98 2.59 3.548(3) 166.1 2_646
O11 H1 O9 0.85 1.94 2.724(2) 153.2 2_656
O11 H2 O7 0.83 1.94 2.7025(19) 153.5 2_656
O12 H3 O11 0.96 1.88 2.793(2) 157.3 2_556
